data_4303513
loop_
_publ_author_name
'Andrew D. Schwarz'
'Amber L. Thompson'
'Philip Mountford'

_publ_contact_author
;
 Prof P. Mountford           
 Chemistry Research Laboratory
 Mansfield Road
 Oxford
 OX1 3TA
 UK
;
_publ_contact_author_email Philip.Mountford@chem.ox.ac.uk
_publ_contact_author_phone '+44 1865 285140'
_publ_section_title
;
Sulfonamide-Supported Group 4 Catalysts for the Ring-Opening Polymerization
of \e-Caprolactone and rac-Lactide
;
_journal_name_full 'Inorganic Chemistry'
_journal_page_first 10442
_journal_page_last 10454
_journal_paper_doi 10.1021/ic901524s
_journal_volume 48
_journal_year 2009
_chemical_formula_moiety 'C27 H43 N3 O7 S2 Zr1'
_chemical_formula_sum 'C27 H43 N3 O7 S2 Zr'
_chemical_formula_weight 677.01
_chemical_name_systematic
;
Zr(L_OMe)(OiPr)2
;
_space_group_IT_number 14
_symmetry_cell_setting monoclinic
_symmetry_space_group_name_Hall '-P 2ybc'
_symmetry_space_group_name_H-M 'P 1 21/c 1'
_atom_sites_solution_hydrogens geom
_atom_sites_solution_primary direct
_atom_sites_solution_secondary difmap
_audit_creation_date 08-09-08
_cell_angle_alpha 90
_cell_angle_beta 92.7258(6)
_cell_angle_gamma 90
_cell_formula_units_Z 4
_cell_length_a 10.01950(10)
_cell_length_b 9.89890(10)
_cell_length_c 31.5596(4)
_cell_measurement_reflns_used 7267
_cell_measurement_temperature 150
_cell_measurement_theta_max 27
_cell_measurement_theta_min 5
_cell_volume 3126.60(6)
_computing_cell_refinement 'DENZO/SCALEPACK (Otwinowski & Minor, 1997)'
_computing_data_collection 'COLLECT (Nonius, 1997-2001).'
_computing_data_reduction 'DENZO/SCALEPACK (Otwinowski & Minor, 1997)'
_computing_molecular_graphics 'CAMERON (Watkin et al., 1996)'
_computing_publication_material 'CRYSTALS (Betteridge et al., 2003)'
_computing_structure_refinement 'CRYSTALS (Betteridge et al., 2003)'
_computing_structure_solution 'SIR92 (Altomare et al., 1994)'
_diffrn_ambient_temperature 150
_diffrn_measured_fraction_theta_full 0.991
_diffrn_measured_fraction_theta_max 0.991
_diffrn_measurement_device 'Nonius KappaCCD'
_diffrn_measurement_device_type Area
_diffrn_measurement_method \w
_diffrn_radiation_monochromator graphite
_diffrn_radiation_type 'Mo K\a'
_diffrn_radiation_wavelength 0.71073
_diffrn_reflns_av_R_equivalents 0.043
_diffrn_reflns_limit_h_max 13
_diffrn_reflns_limit_h_min -12
_diffrn_reflns_limit_k_max 12
_diffrn_reflns_limit_k_min -12
_diffrn_reflns_limit_l_max 40
_diffrn_reflns_limit_l_min -40
_diffrn_reflns_number 13761
_diffrn_reflns_theta_full 26.942
_diffrn_reflns_theta_max 27.492
_diffrn_reflns_theta_min 5.151
_diffrn_standards_number 0
_exptl_absorpt_coefficient_mu 0.532
_exptl_absorpt_correction_T_max 0.95
_exptl_absorpt_correction_T_min 0.90
_exptl_absorpt_correction_type multi-scan
_exptl_absorpt_process_details 'DENZO/SCALEPACK (Otwinowski & Minor, 1997)'
_exptl_crystal_colour colorless
_exptl_crystal_density_diffrn 1.438
_exptl_crystal_density_method 'not measured'
_exptl_crystal_description plate
_exptl_crystal_F_000 1416
_exptl_crystal_size_max 0.20
_exptl_crystal_size_mid 0.20
_exptl_crystal_size_min 0.10
_refine_diff_density_max 0.92
_refine_diff_density_min -0.42
_refine_ls_extinction_method None
_refine_ls_goodness_of_fit_ref 1.1314
_refine_ls_hydrogen_treatment constr
_refine_ls_matrix_type full
_refine_ls_number_parameters 370
_refine_ls_number_reflns 4704
_refine_ls_number_restraints 44
_refine_ls_R_factor_all 0.0747
_refine_ls_R_factor_gt 0.0435
_refine_ls_shift/su_max 0.001
_refine_ls_structure_factor_coef F
_refine_ls_weighting_details
;
 Method, part 1, Chebychev polynomial, (Watkin, 1994, Prince, 1982) 
 [weight] = 1.0/[A~0~*T~0~(x)+A~1~*T~1~(x) ... +A~n-1~]*T~n-1~(x)] 
 where A~i~ are the Chebychev coefficients listed below and x= Fcalc/Fmax 
 Method = Robust Weighting (Prince, 1982) 
 W = [weight] * [1-(deltaF/6*sigmaF)^2^]^2^ 
 A~i~ are: 
 0.653 0.471 0.579 0.197 0.155 
;
_refine_ls_weighting_scheme calc
_refine_ls_wR_factor_all 0.0554
_refine_ls_wR_factor_gt 0.0383
_refine_ls_wR_factor_ref 0.0355
_reflns_limit_h_max 12
_reflns_limit_h_min -13
_reflns_limit_k_max 12
_reflns_limit_k_min 0
_reflns_limit_l_max 40
_reflns_limit_l_min 0
_reflns_number_gt 5183
_reflns_number_total 7099
_reflns_threshold_expression I>2.0\s(I)
_oxford_diffrn_Wilson_B_factor 1.94
_oxford_diffrn_Wilson_scale 38.32
_oxford_refine_ls_r_factor_ref 0.0376
_oxford_refine_ls_scale 0.1743(2)
_oxford_reflns_number_all 7099
_oxford_reflns_threshold_expression_ref I>3.0\s(I)
_cod_data_source_file ic901524s_si_001_1.cif
_cod_data_source_block COMPOUND_15
_cod_depositor_comments
;
The following automatic conversions were performed:
'_symmetry_cell_setting' value 'Monoclinic' changed to 'monoclinic'
according to '/home/saulius/struct/CIF-dictionaries/cif_core.dic'
dictionary named 'cif_core.dic' version 2.4.1 from 2010-06-29.

Automatic conversion script
Id: cif_fix_enum 1527 2010-12-29 10:47:43Z saulius 
;
_cod_original_sg_symbol_H-M 'P 1 21/c 1 '
_cod_original_formula_sum 'C27 H43 N3 O7 S2 Zr1'
_cod_database_code 4303513

loop_
_symmetry_equiv_pos_as_xyz
x,y,z
-x,-y,-z
-x,y+1/2,-z+1/2
x,-y+1/2,z+1/2

loop_
_atom_site_label
_atom_site_type_symbol
_atom_site_fract_x
_atom_site_fract_y
_atom_site_fract_z
_atom_site_U_iso_or_equiv
_atom_site_occupancy
_atom_site_adp_type
_atom_site_refinement_flags_posn
_atom_site_refinement_flags_adp
_atom_site_refinement_flags_occupancy
_atom_site_disorder_assembly
_atom_site_disorder_group
_oxford_atom_site_special_shape
_atom_site_attached_hydrogens
Zr1 Zr 0.08375(3) 0.28813(3) 0.369804(9) 0.0200 1.0000 Uani . . . . . . .
N1 N -0.0113(3) 0.4853(3) 0.38406(8) 0.0268 1.0000 Uani . . . . . . .
N2 N 0.2547(2) 0.4621(3) 0.37805(8) 0.0247 1.0000 Uani . . . . . . .
N3 N 0.2808(2) 0.1930(3) 0.36103(8) 0.0243 1.0000 Uani . . . . . . .
S1 S -0.15691(8) 0.49899(9) 0.40141(2) 0.0296 1.0000 Uani . . . . . . .
S2 S 0.29614(8) 0.03598(8) 0.35145(2) 0.0253 1.0000 Uani . . . . . . .
O1 O 0.0447(2) 0.3069(2) 0.31027(6) 0.0317 1.0000 Uani D U . . . . .
O2 O -0.0189(2) 0.1378(2) 0.38785(7) 0.0308 1.0000 Uani . . . . . . .
O3 O 0.1583(2) 0.3091(2) 0.44267(6) 0.0297 1.0000 Uani . . . . . . .
O4 O -0.2002(3) 0.3643(3) 0.41118(8) 0.0439 1.0000 Uani . . . . . . .
O5 O -0.1628(3) 0.5986(3) 0.43458(7) 0.0457 1.0000 Uani . . . . . . .
O6 O 0.1675(2) -0.0148(2) 0.33677(7) 0.0338 1.0000 Uani . . . . . . .
O7 O 0.4084(2) 0.0103(2) 0.32557(7) 0.0332 1.0000 Uani . . . . . . .
C1 C 0.0564(6) 0.2536(6) 0.26786(17) 0.0443 0.6000 Uani D U . . . . .
C101 C 0.0218(7) 0.3461(10) 0.2660(2) 0.0425 0.4000 Uani D U . . . . .
C2 C -0.0791(5) 0.2575(6) 0.24577(13) 0.0725 1.0000 Uani D U . . . . .
C3 C 0.1524(5) 0.3404(6) 0.24532(13) 0.0767 1.0000 Uani D U . . . . .
C4 C -0.1089(3) 0.0279(3) 0.38232(11) 0.0320 1.0000 Uani . . . . . . .
C5 C -0.2245(4) 0.0681(4) 0.35228(12) 0.0438 1.0000 Uani . . . . . . .
C6 C -0.1539(4) -0.0177(4) 0.42482(12) 0.0442 1.0000 Uani . . . . . . .
C7 C 0.0593(3) 0.6145(3) 0.37793(11) 0.0333 1.0000 Uani . . . . . . .
C8 C 0.1909(3) 0.5835(3) 0.35812(11) 0.0316 1.0000 Uani . . . . . . .
C9 C 0.3005(3) 0.4881(3) 0.42312(10) 0.0316 1.0000 Uani . . . . . . .
C10 C 0.2017(3) 0.4429(3) 0.45477(10) 0.0326 1.0000 Uani . . . . . . .
C11 C 0.3702(3) 0.4170(3) 0.35370(10) 0.0287 1.0000 Uani . . . . . . .
C12 C 0.4046(3) 0.2728(3) 0.36449(10) 0.0294 1.0000 Uani . . . . . . .
C13 C 0.0850(5) 0.2456(4) 0.47534(11) 0.0514 1.0000 Uani . . . . . . .
C14 C -0.2619(3) 0.5592(3) 0.35863(9) 0.0252 1.0000 Uani . . . . . . .
C15 C -0.3430(3) 0.6705(3) 0.36381(11) 0.0301 1.0000 Uani . . . . . . .
C16 C -0.4272(3) 0.7129(4) 0.33040(11) 0.0338 1.0000 Uani . . . . . . .
C17 C -0.4333(3) 0.6454(4) 0.29198(11) 0.0331 1.0000 Uani . . . . . . .
C18 C -0.3497(3) 0.5347(4) 0.28724(10) 0.0355 1.0000 Uani . . . . . . .
C19 C -0.2650(3) 0.4912(3) 0.32024(10) 0.0338 1.0000 Uani . . . . . . .
C20 C -0.5284(4) 0.6903(5) 0.25623(12) 0.0535 1.0000 Uani . . . . . . .
C21 C 0.3356(3) -0.0445(3) 0.40102(9) 0.0244 1.0000 Uani . . . . . . .
C22 C 0.2347(3) -0.0881(3) 0.42607(11) 0.0318 1.0000 Uani . . . . . . .
C23 C 0.2654(4) -0.1507(4) 0.46414(11) 0.0354 1.0000 Uani . . . . . . .
C24 C 0.3970(3) -0.1725(3) 0.47831(10) 0.0319 1.0000 Uani . . . . . . .
C25 C 0.4971(3) -0.1254(4) 0.45328(10) 0.0366 1.0000 Uani . . . . . . .
C26 C 0.4674(3) -0.0616(4) 0.41487(10) 0.0331 1.0000 Uani . . . . . . .
C27 C 0.4322(4) -0.2465(4) 0.51895(11) 0.0490 1.0000 Uani . . . . . . .
H11 H 0.0889 0.1634 0.2692 0.0568 0.6000 Uiso R . . . . . .
H1011 H -0.0107 0.4363 0.2651 0.0594 0.4000 Uiso R . . . . . .
H21 H -0.0746 0.2225 0.2178 0.0844 1.0000 Uiso R . . . . . .
H22 H -0.1390 0.2044 0.2612 0.0844 1.0000 Uiso R . . . . . .
H23 H -0.1098 0.3482 0.2444 0.0844 1.0000 Uiso R . . . . . .
H31 H 0.1626 0.3075 0.2174 0.0898 1.0000 Uiso R . . . . . .
H32 H 0.2367 0.3403 0.2604 0.0898 1.0000 Uiso R . . . . . .
H33 H 0.1182 0.4299 0.2440 0.0898 1.0000 Uiso R . . . . . .
H41 H -0.0626 -0.0446 0.3698 0.0400 1.0000 Uiso R . . . . . .
H51 H -0.1917 0.0939 0.3257 0.0541 1.0000 Uiso R . . . . . .
H52 H -0.2702 0.1421 0.3641 0.0541 1.0000 Uiso R . . . . . .
H53 H -0.2843 -0.0059 0.3483 0.0541 1.0000 Uiso R . . . . . .
H61 H -0.2135 -0.0919 0.4212 0.0542 1.0000 Uiso R . . . . . .
H62 H -0.1980 0.0549 0.4380 0.0542 1.0000 Uiso R . . . . . .
H63 H -0.0782 -0.0443 0.4421 0.0542 1.0000 Uiso R . . . . . .
H71 H 0.0757 0.6579 0.4045 0.0415 1.0000 Uiso R . . . . . .
H72 H 0.0064 0.6717 0.3597 0.0415 1.0000 Uiso R . . . . . .
H81 H 0.2494 0.6585 0.3620 0.0400 1.0000 Uiso R . . . . . .
H82 H 0.1748 0.5672 0.3287 0.0400 1.0000 Uiso R . . . . . .
H91 H 0.3155 0.5823 0.4265 0.0387 1.0000 Uiso R . . . . . .
H92 H 0.3819 0.4407 0.4288 0.0387 1.0000 Uiso R . . . . . .
H101 H 0.2428 0.4412 0.4825 0.0400 1.0000 Uiso R . . . . . .
H102 H 0.1276 0.5027 0.4542 0.0400 1.0000 Uiso R . . . . . .
H111 H 0.4448 0.4734 0.3606 0.0356 1.0000 Uiso R . . . . . .
H112 H 0.3478 0.4233 0.3242 0.0356 1.0000 Uiso R . . . . . .
H121 H 0.4416 0.2679 0.3927 0.0362 1.0000 Uiso R . . . . . .
H122 H 0.4672 0.2384 0.3455 0.0362 1.0000 Uiso R . . . . . .
H131 H 0.0579 0.1577 0.4664 0.0633 1.0000 Uiso R . . . . . .
H132 H 0.1401 0.2391 0.5006 0.0633 1.0000 Uiso R . . . . . .
H133 H 0.0084 0.2985 0.4806 0.0633 1.0000 Uiso R . . . . . .
H151 H -0.3401 0.7175 0.3901 0.0371 1.0000 Uiso R . . . . . .
H161 H -0.4827 0.7895 0.3340 0.0415 1.0000 Uiso R . . . . . .
H181 H -0.3507 0.4885 0.2608 0.0433 1.0000 Uiso R . . . . . .
H191 H -0.2086 0.4153 0.3167 0.0405 1.0000 Uiso R . . . . . .
H201 H -0.5083 0.7805 0.2486 0.0651 1.0000 Uiso R . . . . . .
H202 H -0.6177 0.6857 0.2650 0.0651 1.0000 Uiso R . . . . . .
H203 H -0.5188 0.6326 0.2325 0.0651 1.0000 Uiso R . . . . . .
H221 H 0.1441 -0.0743 0.4168 0.0392 1.0000 Uiso R . . . . . .
H231 H 0.1952 -0.1801 0.4812 0.0429 1.0000 Uiso R . . . . . .
H251 H 0.5878 -0.1368 0.4628 0.0433 1.0000 Uiso R . . . . . .
H261 H 0.5369 -0.0300 0.3980 0.0405 1.0000 Uiso R . . . . . .
H271 H 0.3964 -0.3353 0.5173 0.0593 1.0000 Uiso R . . . . . .
H272 H 0.3955 -0.1999 0.5420 0.0593 1.0000 Uiso R . . . . . .
H273 H 0.5266 -0.2512 0.5233 0.0593 1.0000 Uiso R . . . . . .

loop_
_atom_site_aniso_label
_atom_site_aniso_U_11
_atom_site_aniso_U_22
_atom_site_aniso_U_33
_atom_site_aniso_U_23
_atom_site_aniso_U_13
_atom_site_aniso_U_12
Zr1 0.02092(13) 0.01912(13) 0.01959(13) -0.00047(13) -0.00178(9) 0.00023(13)
N1 0.0255(13) 0.0260(14) 0.0286(13) -0.0026(11) -0.0020(11) 0.0034(11)
N2 0.0266(13) 0.0231(13) 0.0237(12) 0.0012(10) -0.0044(10) -0.0005(11)
N3 0.0242(12) 0.0220(13) 0.0267(12) 0.0007(11) -0.0007(10) 0.0039(10)
S1 0.0320(4) 0.0316(4) 0.0252(4) -0.0024(3) 0.0007(3) 0.0088(3)
S2 0.0276(4) 0.0255(4) 0.0224(3) -0.0014(3) -0.0008(3) 0.0061(3)
O1 0.0346(11) 0.0385(13) 0.0216(10) -0.0025(10) -0.0039(9) 0.0047(10)
O2 0.0288(12) 0.0273(12) 0.0368(12) -0.0011(10) 0.0055(10) -0.0075(10)
O3 0.0407(12) 0.0259(12) 0.0223(10) 0.0002(9) -0.0007(9) -0.0025(10)
O4 0.0431(14) 0.0397(15) 0.0490(15) 0.0165(12) 0.0037(12) 0.0042(12)
O5 0.0530(16) 0.0558(17) 0.0278(12) -0.0158(12) -0.0038(11) 0.0207(13)
O6 0.0340(12) 0.0340(13) 0.0324(12) -0.0064(10) -0.0078(10) 0.0036(10)
O7 0.0389(13) 0.0368(13) 0.0246(11) 0.0000(10) 0.0078(9) 0.0141(11)
C1 0.075(4) 0.038(3) 0.019(3) -0.006(2) -0.004(3) 0.014(3)
C101 0.051(5) 0.054(5) 0.022(4) -0.004(4) 0.000(4) -0.013(4)
C2 0.081(3) 0.101(4) 0.035(2) -0.009(2) -0.006(2) -0.029(3)
C3 0.066(3) 0.126(5) 0.039(2) -0.024(3) 0.019(2) -0.019(3)
C4 0.0312(17) 0.0253(17) 0.0399(18) -0.0015(14) 0.0059(14) -0.0071(14)
C5 0.039(2) 0.051(2) 0.041(2) 0.0034(18) -0.0027(16) -0.0120(18)
C6 0.039(2) 0.043(2) 0.050(2) 0.0104(18) 0.0011(17) -0.0138(17)
C7 0.0361(18) 0.0215(15) 0.041(2) -0.0003(14) -0.0073(14) 0.0044(14)
C8 0.0331(17) 0.0210(16) 0.0403(18) 0.0076(14) -0.0028(14) -0.0009(14)
C9 0.0345(17) 0.0289(17) 0.0302(16) -0.0047(14) -0.0104(13) -0.0037(14)
C10 0.0408(18) 0.0308(17) 0.0255(15) -0.0087(14) -0.0051(14) -0.0011(15)
C11 0.0255(15) 0.0321(17) 0.0287(16) 0.0026(14) 0.0024(12) -0.0020(13)
C12 0.0236(14) 0.0320(17) 0.0327(15) -0.0001(14) 0.0011(12) 0.0015(14)
C13 0.081(3) 0.050(3) 0.0233(17) 0.0034(16) 0.0059(18) -0.018(2)
C14 0.0245(15) 0.0235(15) 0.0277(15) -0.0032(13) 0.0015(12) 0.0043(12)
C15 0.0280(16) 0.0263(16) 0.0358(17) -0.0066(13) -0.0004(14) 0.0003(13)
C16 0.0308(16) 0.0258(16) 0.0449(19) 0.0022(16) 0.0034(14) 0.0073(15)
C17 0.0299(17) 0.0351(19) 0.0342(17) 0.0058(15) 0.0017(14) 0.0037(15)
C18 0.0389(19) 0.038(2) 0.0286(16) -0.0032(15) -0.0015(14) 0.0074(16)
C19 0.0394(18) 0.0298(17) 0.0319(17) -0.0029(14) -0.0006(14) 0.0133(15)
C20 0.050(2) 0.067(3) 0.043(2) 0.007(2) -0.0061(18) 0.026(2)
C21 0.0284(15) 0.0213(14) 0.0234(14) -0.0027(12) -0.0004(12) 0.0031(12)
C22 0.0250(15) 0.0313(18) 0.0393(18) 0.0036(15) 0.0033(14) 0.0030(14)
C23 0.0369(19) 0.0338(19) 0.0363(18) 0.0080(15) 0.0109(15) 0.0010(16)
C24 0.0411(19) 0.0313(18) 0.0233(15) 0.0010(13) 0.0010(13) 0.0037(14)
C25 0.0283(16) 0.053(2) 0.0285(16) 0.0082(16) -0.0016(13) 0.0041(16)
C26 0.0297(16) 0.043(2) 0.0265(16) 0.0035(15) 0.0022(13) 0.0016(15)
C27 0.062(2) 0.054(3) 0.0304(18) 0.0108(17) -0.0001(17) 0.007(2)

loop_
_atom_type_symbol
_atom_type_scat_dispersion_real
_atom_type_scat_dispersion_imag
_atom_type_scat_Cromer_Mann_a1
_atom_type_scat_Cromer_Mann_b1
_atom_type_scat_Cromer_Mann_a2
_atom_type_scat_Cromer_Mann_b2
_atom_type_scat_Cromer_Mann_a3
_atom_type_scat_Cromer_Mann_b3
_atom_type_scat_Cromer_Mann_a4
_atom_type_scat_Cromer_Mann_b4
_atom_type_scat_Cromer_Mann_c
_atom_type_scat_source
C 0.0033 0.0016 2.3100 20.8439 1.0200 10.2075 1.5886 0.5687 0.8650 51.6512 0.2156 'International Tables Vol C 4.2.6.8 and 6.1.1.4'
H 0.0000 0.0000 0.4930 10.5109 0.3229 26.1257 0.1402 3.1424 0.0408 57.7998 0.0030 'International Tables Vol C 4.2.6.8 and 6.1.1.4'
N 0.0061 0.0033 12.2126 0.0057 3.1322 9.8933 2.0125 28.9975 1.1663 0.5826 -11.5290 'International Tables Vol C 4.2.6.8 and 6.1.1.4'
O 0.0106 0.0060 3.0485 13.2771 2.2868 5.7011 1.5463 0.3239 0.8670 32.9089 0.2508 'International Tables Vol C 4.2.6.8 and 6.1.1.4'
S 0.1246 0.1234 6.9053 1.4679 5.2034 22.2151 1.4379 0.2536 1.5863 56.1720 0.8669 'International Tables Vol C 4.2.6.8 and 6.1.1.4'
Zr -2.9673 0.5597 17.8765 1.2762 10.9480 11.9160 5.4173 0.1176 3.6572 87.6627 2.0693 'International Tables Vol C 4.2.6.8 and 6.1.1.4'

loop_
_geom_angle_atom_site_label_1
_geom_angle_site_symmetry_1
_geom_angle_atom_site_label_2
_geom_angle_site_symmetry_2
_geom_angle_atom_site_label_3
_geom_angle_site_symmetry_3
_geom_angle
_geom_angle_publ_flag
N1 . Zr1 . N2 . 70.36(9) yes
N1 . Zr1 . N3 . 142.15(9) yes
N2 . Zr1 . N3 . 71.79(9) yes
N1 . Zr1 . O1 . 92.50(10) yes
N2 . Zr1 . O1 . 98.41(9) yes
N3 . Zr1 . O1 . 93.46(9) yes
N1 . Zr1 . O2 . 112.40(9) yes
N2 . Zr1 . O2 . 154.82(9) yes
N3 . Zr1 . O2 . 101.61(9) yes
O1 . Zr1 . O2 . 106.33(10) yes
N1 . Zr1 . O3 . 81.20(8) yes
N2 . Zr1 . O3 . 69.52(8) yes
N3 . Zr1 . O3 . 85.28(8) yes
O1 . Zr1 . O3 . 167.67(9) yes
O2 . Zr1 . O3 . 85.92(9) yes
Zr1 . N1 . S1 . 123.56(15) yes
Zr1 . N1 . C7 . 121.33(19) yes
S1 . N1 . C7 . 115.1(2) yes
Zr1 . N2 . C8 . 103.91(17) yes
Zr1 . N2 . C9 . 113.93(18) yes
C8 . N2 . C9 . 111.7(2) yes
Zr1 . N2 . C11 . 107.05(18) yes
C8 . N2 . C11 . 110.7(2) yes
C9 . N2 . C11 . 109.4(2) yes
Zr1 . N3 . S2 . 122.23(14) yes
Zr1 . N3 . C12 . 121.06(19) yes
S2 . N3 . C12 . 116.7(2) yes
N1 . S1 . O4 . 106.62(15) yes
N1 . S1 . O5 . 112.26(15) yes
O4 . S1 . O5 . 117.03(17) yes
N1 . S1 . C14 . 106.68(14) yes
O4 . S1 . C14 . 107.48(15) yes
O5 . S1 . C14 . 106.25(15) yes
N3 . S2 . O6 . 107.98(13) yes
N3 . S2 . O7 . 111.35(14) yes
O6 . S2 . O7 . 117.79(14) yes
N3 . S2 . C21 . 106.80(13) yes
O6 . S2 . C21 . 106.53(14) yes
O7 . S2 . C21 . 105.74(13) yes
Zr1 . O1 . C1 . 148.4(3) yes
Zr1 . O1 . C101 . 169.9(4) yes
C1 . O1 . C101 . 39.4(4) yes
Zr1 . O2 . C4 . 155.3(2) yes
Zr1 . O3 . C10 . 114.28(17) yes
Zr1 . O3 . C13 . 120.3(2) yes
C10 . O3 . C13 . 111.7(2) yes
O1 . C1 . C2 . 108.0(4) yes
O1 . C1 . C3 . 108.2(4) yes
C2 . C1 . C3 . 110.7(4) yes
O1 . C1 . H11 . 110.1 no
C2 . C1 . H11 . 110.3 no
C3 . C1 . H11 . 109.6 no
O1 . C101 . C2 . 109.4(5) yes
O1 . C101 . C3 . 107.9(5) yes
C2 . C101 . C3 . 113.0(6) yes
O1 . C101 . H1011 . 108.3 no
C2 . C101 . H1011 . 108.9 no
C3 . C101 . H1011 . 109.2 no
C1 . C2 . C101 . 38.7(4) yes
C1 . C2 . H21 . 109.9 no
C101 . C2 . H21 . 124.2 no
C1 . C2 . H22 . 109.2 no
C101 . C2 . H22 . 123.3 no
H21 . C2 . H22 . 109.5 no
C1 . C2 . H23 . 109.3 no
C101 . C2 . H23 . 70.6 no
H21 . C2 . H23 . 109.5 no
H22 . C2 . H23 . 109.5 no
C1 . C3 . C101 . 38.3(4) yes
C1 . C3 . H31 . 110.2 no
C101 . C3 . H31 . 123.7 no
C1 . C3 . H32 . 109.7 no
C101 . C3 . H32 . 123.9 no
H31 . C3 . H32 . 109.5 no
C1 . C3 . H33 . 108.6 no
C101 . C3 . H33 . 70.2 no
H31 . C3 . H33 . 109.5 no
H32 . C3 . H33 . 109.5 no
O2 . C4 . C5 . 109.8(3) yes
O2 . C4 . C6 . 109.6(3) yes
C5 . C4 . C6 . 112.6(3) yes
O2 . C4 . H41 . 108.0 no
C5 . C4 . H41 . 108.2 no
C6 . C4 . H41 . 108.5 no
C4 . C5 . H51 . 109.7 no
C4 . C5 . H52 . 108.9 no
H51 . C5 . H52 . 109.5 no
C4 . C5 . H53 . 109.8 no
H51 . C5 . H53 . 109.5 no
H52 . C5 . H53 . 109.5 no
C4 . C6 . H61 . 109.8 no
C4 . C6 . H62 . 109.2 no
H61 . C6 . H62 . 109.5 no
C4 . C6 . H63 . 109.4 no
H61 . C6 . H63 . 109.5 no
H62 . C6 . H63 . 109.5 no
N1 . C7 . C8 . 108.0(3) yes
N1 . C7 . H71 . 109.8 no
C8 . C7 . H71 . 109.8 no
N1 . C7 . H72 . 109.8 no
C8 . C7 . H72 . 110.0 no
H71 . C7 . H72 . 109.5 no
C7 . C8 . N2 . 110.7(3) yes
C7 . C8 . H81 . 109.4 no
N2 . C8 . H81 . 109.1 no
C7 . C8 . H82 . 109.1 no
N2 . C8 . H82 . 109.0 no
H81 . C8 . H82 . 109.5 no
N2 . C9 . C10 . 113.5(3) yes
N2 . C9 . H91 . 108.4 no
C10 . C9 . H91 . 108.8 no
N2 . C9 . H92 . 108.3 no
C10 . C9 . H92 . 108.3 no
H91 . C9 . H92 . 109.5 no
C9 . C10 . O3 . 107.3(3) yes
C9 . C10 . H101 . 110.3 no
O3 . C10 . H101 . 109.9 no
C9 . C10 . H102 . 109.8 no
O3 . C10 . H102 . 110.0 no
H101 . C10 . H102 . 109.5 no
N2 . C11 . C12 . 110.1(3) yes
N2 . C11 . H111 . 109.1 no
C12 . C11 . H111 . 109.7 no
N2 . C11 . H112 . 109.5 no
C12 . C11 . H112 . 109.0 no
H111 . C11 . H112 . 109.5 no
C11 . C12 . N3 . 108.0(2) yes
C11 . C12 . H121 . 109.6 no
N3 . C12 . H121 . 109.4 no
C11 . C12 . H122 . 110.3 no
N3 . C12 . H122 . 109.9 no
H121 . C12 . H122 . 109.5 no
O3 . C13 . H131 . 109.6 no
O3 . C13 . H132 . 109.6 no
H131 . C13 . H132 . 109.5 no
O3 . C13 . H133 . 109.1 no
H131 . C13 . H133 . 109.5 no
H132 . C13 . H133 . 109.5 no
S1 . C14 . C15 . 120.5(2) yes
S1 . C14 . C19 . 119.4(2) yes
C15 . C14 . C19 . 120.1(3) yes
C14 . C15 . C16 . 119.5(3) yes
C14 . C15 . H151 . 120.0 no
C16 . C15 . H151 . 120.5 no
C15 . C16 . C17 . 121.4(3) yes
C15 . C16 . H161 . 119.4 no
C17 . C16 . H161 . 119.2 no
C16 . C17 . C18 . 118.2(3) yes
C16 . C17 . C20 . 120.9(3) yes
C18 . C17 . C20 . 120.9(3) yes
C17 . C18 . C19 . 121.1(3) yes
C17 . C18 . H181 . 119.5 no
C19 . C18 . H181 . 119.5 no
C14 . C19 . C18 . 119.7(3) yes
C14 . C19 . H191 . 119.9 no
C18 . C19 . H191 . 120.4 no
C17 . C20 . H201 . 109.4 no
C17 . C20 . H202 . 109.8 no
H201 . C20 . H202 . 109.5 no
C17 . C20 . H203 . 109.2 no
H201 . C20 . H203 . 109.5 no
H202 . C20 . H203 . 109.5 no
S2 . C21 . C22 . 120.2(2) yes
S2 . C21 . C26 . 120.1(2) yes
C22 . C21 . C26 . 119.7(3) yes
C21 . C22 . C23 . 120.1(3) yes
C21 . C22 . H221 . 119.5 no
C23 . C22 . H221 . 120.4 no
C22 . C23 . C24 . 121.4(3) yes
C22 . C23 . H231 . 119.4 no
C24 . C23 . H231 . 119.2 no
C23 . C24 . C25 . 117.8(3) yes
C23 . C24 . C27 . 122.1(3) yes
C25 . C24 . C27 . 120.2(3) yes
C24 . C25 . C26 . 121.3(3) yes
C24 . C25 . H251 . 119.2 no
C26 . C25 . H251 . 119.5 no
C25 . C26 . C21 . 119.7(3) yes
C25 . C26 . H261 . 120.5 no
C21 . C26 . H261 . 119.9 no
C24 . C27 . H271 . 109.3 no
C24 . C27 . H272 . 109.4 no
H271 . C27 . H272 . 109.5 no
C24 . C27 . H273 . 109.7 no
H271 . C27 . H273 . 109.5 no
H272 . C27 . H273 . 109.5 no

loop_
_geom_bond_atom_site_label_1
_geom_bond_site_symmetry_1
_geom_bond_atom_site_label_2
_geom_bond_site_symmetry_2
_geom_bond_distance
_geom_bond_publ_flag
Zr1 . N1 . 2.227(3) yes
Zr1 . N2 . 2.434(3) yes
Zr1 . N3 . 2.216(2) yes
Zr1 . O1 . 1.910(2) yes
Zr1 . O2 . 1.911(2) yes
Zr1 . O3 . 2.393(2) yes
N1 . S1 . 1.588(3) yes
N1 . C7 . 1.478(4) yes
N2 . C8 . 1.487(4) yes
N2 . C9 . 1.496(4) yes
N2 . C11 . 1.488(4) yes
N3 . S2 . 1.592(3) yes
N3 . C12 . 1.471(4) yes
S1 . O4 . 1.440(3) yes
S1 . O5 . 1.441(2) yes
S1 . C14 . 1.774(3) yes
S2 . O6 . 1.439(2) yes
S2 . O7 . 1.444(2) yes
S2 . C21 . 1.783(3) yes
O1 . C1 . 1.449(6) yes
O1 . C101 . 1.459(8) yes
O2 . C4 . 1.419(4) yes
O3 . C10 . 1.440(4) yes
O3 . C13 . 1.438(4) yes
C1 . C2 . 1.496(6) yes
C1 . C3 . 1.495(6) yes
C1 . H11 . 0.950 no
C101 . C2 . 1.461(7) yes
C101 . C3 . 1.491(7) yes
C101 . H1011 . 0.950 no
C2 . H21 . 0.950 no
C2 . H22 . 0.950 no
C2 . H23 . 0.950 no
C3 . H31 . 0.950 no
C3 . H32 . 0.950 no
C3 . H33 . 0.950 no
C4 . C5 . 1.515(5) yes
C4 . C6 . 1.504(5) yes
C4 . H41 . 0.950 no
C5 . H51 . 0.950 no
C5 . H52 . 0.950 no
C5 . H53 . 0.950 no
C6 . H61 . 0.950 no
C6 . H62 . 0.950 no
C6 . H63 . 0.950 no
C7 . C8 . 1.517(5) yes
C7 . H71 . 0.950 no
C7 . H72 . 0.950 no
C8 . H81 . 0.950 no
C8 . H82 . 0.950 no
C9 . C10 . 1.507(5) yes
C9 . H91 . 0.950 no
C9 . H92 . 0.950 no
C10 . H101 . 0.950 no
C10 . H102 . 0.950 no
C11 . C12 . 1.504(5) yes
C11 . H111 . 0.950 no
C11 . H112 . 0.950 no
C12 . H121 . 0.950 no
C12 . H122 . 0.950 no
C13 . H131 . 0.950 no
C13 . H132 . 0.950 no
C13 . H133 . 0.950 no
C14 . C15 . 1.383(4) yes
C14 . C19 . 1.385(4) yes
C15 . C16 . 1.384(5) yes
C15 . H151 . 0.950 no
C16 . C17 . 1.383(5) yes
C16 . H161 . 0.950 no
C17 . C18 . 1.392(5) yes
C17 . C20 . 1.509(5) yes
C18 . C19 . 1.381(5) yes
C18 . H181 . 0.950 no
C19 . H191 . 0.950 no
C20 . H201 . 0.950 no
C20 . H202 . 0.950 no
C20 . H203 . 0.950 no
C21 . C22 . 1.382(4) yes
C21 . C26 . 1.381(4) yes
C22 . C23 . 1.374(5) yes
C22 . H221 . 0.950 no
C23 . C24 . 1.389(5) yes
C23 . H231 . 0.950 no
C24 . C25 . 1.387(5) yes
C24 . C27 . 1.505(5) yes
C25 . C26 . 1.386(4) yes
C25 . H251 . 0.950 no
C26 . H261 . 0.950 no
C27 . H271 . 0.950 no
C27 . H272 . 0.950 no
C27 . H273 . 0.950 no
